data_2244088
loop_
_publ_author_name
'Sathya, Udhayasuriyan'
'Nirmalram, Jeyaraman Selvaraj'
'Gomathi, Sundaramoorthy'
'Perdih, Franc'
'Jegan Jennifer, Samson'
'Abdul Razak, Ibrahim'

_publ_section_title
;
 Crystal structures and Hirshfeld surface analyses of hypoxanthine salts
 involving 5-sulfosalicylate and perchlorate anions
;
_journal_coeditor_code WM5640
_journal_issue 6
_journal_name_full 'Acta Crystallographica Section E'
_journal_page_first
;
;
_journal_paper_doi 10.1107/S2056989022004753
_journal_volume 78
_journal_year 2022
_chemical_formula_iupac 'C5 H5 N4 O +, C7 H5 O6 S -, 2H2 O'
_chemical_formula_moiety 'C5 H5 N4 O +, C7 H5 O6 S -, 2(H2 O)'
_chemical_formula_sum 'C12 H14 N4 O9 S'
_chemical_formula_weight 388.32
_chemical_name_common 'Hypoxanthinium 5-sulfosalicylate dihydrate'
_chemical_name_systematic
;
6-Oxo-1,9-dihydropurin-7-ium 5-sulfosalicylate dihydrate
;
_space_group_crystal_system monoclinic
_space_group_IT_number 14
_space_group_name_Hall '-P 2ybc'
_space_group_name_H-M_alt 'P 1 21/c 1'
_atom_sites_solution_hydrogens mixed
_audit_creation_method SHELXL-2018/3
_cell_angle_alpha 90
_cell_angle_beta 91.864(3)
_cell_angle_gamma 90
_cell_formula_units_Z 8
_cell_length_a 8.7055(3)
_cell_length_b 25.9927(13)
_cell_length_c 13.6479(5)
_cell_measurement_reflns_used 7079
_cell_measurement_temperature 293(2)
_cell_measurement_theta_max 27.5
_cell_measurement_theta_min 2.8
_cell_volume 3086.6(2)
_computing_cell_refinement
;
SAINT (Bruker, 2016)
;
_computing_data_collection
;
APEX2 (Bruker, 2016)
;
_computing_data_reduction
;
SAINT (Bruker, 2016)
;
_computing_molecular_graphics
;
PLATON (Spek, 2020), Mercury (Macrae <i>et al.</i>, 2020)
and POVRay (Cason, 2004)
;
_computing_publication_material
;
PLATON (Spek, 2020) and publCIF (Westrip, 2010)
;
_computing_structure_refinement
;
SHELXL (Sheldrick, 2015b)
;
_computing_structure_solution
;
SHELXT (Sheldrick, 2015a)
;
_diffrn_ambient_temperature 293(2)
_diffrn_measured_fraction_theta_full 0.998
_diffrn_measured_fraction_theta_max 0.999
_diffrn_measurement_device_type 'Bruker APEXII CCD'
_diffrn_measurement_method '\f and \w scans'
_diffrn_radiation_type MoK\a
_diffrn_radiation_wavelength 0.71073
_diffrn_reflns_av_R_equivalents 0.0315
_diffrn_reflns_av_unetI/netI 0.0346
_diffrn_reflns_limit_h_max 11
_diffrn_reflns_limit_h_min -11
_diffrn_reflns_limit_k_max 33
_diffrn_reflns_limit_k_min -23
_diffrn_reflns_limit_l_max 17
_diffrn_reflns_limit_l_min -17
_diffrn_reflns_number 21075
_diffrn_reflns_theta_full 25.242
_diffrn_reflns_theta_max 27.484
_diffrn_reflns_theta_min 2.846
_exptl_absorpt_coefficient_mu 0.272
_exptl_absorpt_correction_type none
_exptl_crystal_colour colourless
_exptl_crystal_density_diffrn 1.671
_exptl_crystal_description needle
_exptl_crystal_F_000 1600
_exptl_crystal_size_max 0.550
_exptl_crystal_size_mid 0.200
_exptl_crystal_size_min 0.100
_refine_diff_density_max 0.738
_refine_diff_density_min -0.434
_refine_ls_extinction_coef 0.0013(3)
_refine_ls_extinction_expression Fc^*^=kFc[1+0.001xFc^2^\l^3^/sin(2\q)]^-1/4^
_refine_ls_extinction_method
;
SHELXL (Sheldrick, 2015b)
;
_refine_ls_goodness_of_fit_ref 1.223
_refine_ls_hydrogen_treatment mixed
_refine_ls_matrix_type full
_refine_ls_number_parameters 521
_refine_ls_number_reflns 7079
_refine_ls_number_restraints 2
_refine_ls_restrained_S_all 1.223
_refine_ls_R_factor_all 0.1000
_refine_ls_R_factor_gt 0.0869
_refine_ls_shift/su_max 0.000
_refine_ls_shift/su_mean 0.000
_refine_ls_structure_factor_coef Fsqd
_refine_ls_weighting_details 'w=1/[\s^2^(Fo^2^)+(0.0167P)^2^+13.1153P] where P=(Fo^2^+2Fc^2^)/3'
_refine_ls_weighting_scheme calc
_refine_ls_wR_factor_gt 0.1843
_refine_ls_wR_factor_ref 0.1896
_reflns_number_gt 5905
_reflns_number_total 7079
_reflns_threshold_expression 'I > 2\s(I)'
_cod_data_source_file wm5640sup1.cif
_cod_data_source_block I
_cod_original_sg_symbol_H-M 'P 21/c'
_cod_database_code 2244088
_shelx_space_group_comment
;
The symmetry employed for this shelxl refinement is uniquely defined
by the following loop, which should always be used as a source of
symmetry information in preference to the above space-group names.
They are only intended as comments.
;
_shelx_estimated_absorpt_t_min 0.822
_shelx_estimated_absorpt_t_max 0.948

loop_
_space_group_symop_operation_xyz
'x, y, z'
'-x, y+1/2, -z+1/2'
'-x, -y, -z'
'x, -y-1/2, z-1/2'

loop_
_atom_site_type_symbol
_atom_site_label
_atom_site_fract_x
_atom_site_fract_y
_atom_site_fract_z
_atom_site_U_iso_or_equiv
_atom_site_adp_type
_atom_site_calc_flag
_atom_site_occupancy
_atom_site_disorder_assembly
_atom_site_disorder_group
O O6A 0.1947(4) 0.49617(15) 0.5394(2) 0.0415(8) Uani d 1 . .
N N1A -0.0096(4) 0.49891(15) 0.6407(3) 0.0312(8) Uani d 1 . .
H H1A -0.072122 0.497638 0.590694 0.037 Uiso calc 1 . .
N N3A 0.0062(4) 0.50335(15) 0.8125(3) 0.0311(8) Uani d 1 . .
N N7A 0.3886(4) 0.49922(15) 0.7338(3) 0.0321(8) Uani d 1 . .
H H7A 0.459823 0.497846 0.691626 0.038 Uiso calc 1 . .
N N9A 0.2725(4) 0.50320(16) 0.8730(3) 0.0331(9) Uani d 1 . .
H H9A 0.257740 0.504829 0.934876 0.040 Uiso calc 1 . .
C C2A -0.0710(5) 0.50158(18) 0.7299(3) 0.0325(10) Uani d 1 . .
H H2A -0.177576 0.502197 0.732324 0.039 Uiso calc 1 . .
C C4A 0.1607(5) 0.50245(17) 0.8000(3) 0.0263(9) Uani d 1 . .
C C5A 0.2318(4) 0.50003(17) 0.7134(3) 0.0261(9) Uani d 1 . .
C C6A 0.1473(5) 0.49805(18) 0.6231(3) 0.0287(9) Uani d 1 . .
C C8A 0.4084(5) 0.50097(19) 0.8307(3) 0.0355(10) Uani d 1 . .
H H8A 0.503178 0.500683 0.864222 0.043 Uiso calc 1 . .
N N1B 0.7702(5) 0.25698(19) 0.9705(5) 0.0620(15) Uani d 1 . .
H H1C 0.689866 0.258941 1.005445 0.074 Uiso calc 0.497(18) A 1
H H1B 0.716586 0.258513 1.022312 0.074 Uiso calc 0.503(18) A 2
C C2B 0.7345(7) 0.2589(2) 0.8774(6) 0.0581(16) Uani d 1 . .
H H2B 0.631879 0.262454 0.857329 0.070 Uiso calc 1 A 2
N N3B 0.8390(5) 0.25613(17) 0.8117(3) 0.0445(10) Uani d 1 . .
C C4B 0.9779(5) 0.25070(18) 0.8592(3) 0.0331(10) Uani d 1 . .
O O6B 0.9419(18) 0.2493(6) 1.1190(8) 0.054(3) Uani d 0.497(18) A 1
C C5C 1.0267(15) 0.2496(4) 0.9577(8) 0.035(3) Uani d 0.497(18) A 1
C C6B 0.9094(14) 0.2524(4) 1.0314(7) 0.035(3) Uani d 0.497(18) A 1
O O6C 1.0195(19) 0.2484(6) 1.1206(10) 0.062(3) Uani d 0.503(18) A 2
C C5B 0.9336(17) 0.2513(4) 0.9552(8) 0.040(3) Uani d 0.503(18) A 2
C C6C 1.0442(17) 0.2479(4) 1.0326(7) 0.048(4) Uani d 0.503(18) A 2
N N7B 1.1875(6) 0.2444(2) 0.9780(5) 0.0680(16) Uani d 1 . .
H H7B 1.241971 0.242864 1.031666 0.082 Uiso calc 0.497(18) A 1
H H7C 1.267726 0.243141 1.016423 0.082 Uiso calc 0.503(18) A 2
C C8B 1.2225(7) 0.2428(2) 0.8848(6) 0.0565(16) Uani d 1 . .
H H8B 1.324295 0.239139 0.867383 0.068 Uiso calc 1 A 1
N N9B 1.1141(5) 0.24629(17) 0.8172(4) 0.0479(11) Uani d 1 . .
H H9B 1.127857 0.245844 0.755081 0.058 Uiso calc 1 . .
O O3WA 0.367(4) 0.2714(4) 1.1689(17) 0.063(5) Uani d 0.58(6) B 1
O O3WB 0.296(4) 0.2700(6) 1.1468(11) 0.043(6) Uani d 0.42(6) B 2
S S1A 0.40654(12) 0.36757(5) 0.96698(8) 0.0300(3) Uani d 1 . .
O O7A -0.1915(4) 0.38972(17) 0.9153(3) 0.0473(10) Uani d 1 . .
H H7D -0.284261 0.394380 0.919381 0.071 Uiso calc 1 . .
O O8A -0.2547(4) 0.38674(17) 0.7567(3) 0.0489(10) Uani d 1 . .
O O9A -0.0354(4) 0.37374(16) 0.6296(2) 0.0453(9) Uani d 1 . .
H H9D -0.123261 0.380142 0.645875 0.068 Uiso calc 1 . .
O O10A 0.5153(4) 0.40963(14) 0.9514(3) 0.0386(8) Uani d 1 . .
O O11A 0.4769(4) 0.31756(14) 0.9629(3) 0.0467(9) Uani d 1 . .
O O12A 0.3208(4) 0.37511(15) 1.0554(2) 0.0429(9) Uani d 1 . .
C C9A -0.1574(5) 0.38438(18) 0.8225(3) 0.0309(9) Uani d 1 . .
C C10A 0.0083(5) 0.37720(17) 0.8061(3) 0.0295(9) Uani d 1 . .
C C11A 0.0590(5) 0.37254(18) 0.7101(3) 0.0322(10) Uani d 1 . .
C C12A 0.2158(5) 0.3673(2) 0.6944(4) 0.0381(11) Uani d 1 . .
H H12A 0.250192 0.364424 0.630852 0.046 Uiso calc 1 . .
C C13A 0.3201(5) 0.36641(19) 0.7726(3) 0.0352(10) Uani d 1 . .
H H13A 0.424567 0.363245 0.761467 0.042 Uiso calc 1 . .
C C14A 0.2696(5) 0.37022(17) 0.8681(3) 0.0299(9) Uani d 1 . .
C C15A 0.1145(5) 0.37553(17) 0.8842(3) 0.0287(9) Uani d 1 . .
H H15A 0.080905 0.378003 0.948039 0.034 Uiso calc 1 . .
S S1B 0.56102(12) 0.37011(5) 0.45829(9) 0.0341(3) Uani d 1 . .
O O7B 1.1577(4) 0.38612(17) 0.4147(2) 0.0443(9) Uani d 1 . .
H H7E 1.248391 0.394576 0.418788 0.066 Uiso calc 1 . .
O O8B 1.2092(4) 0.37883(17) 0.2566(3) 0.0497(10) Uani d 1 . .
O O9B 0.9832(4) 0.36982(17) 0.1295(2) 0.0492(9) Uani d 1 . .
H H9E 1.073533 0.369136 0.148463 0.074 Uiso calc 1 . .
O O10B 0.4520(4) 0.41174(15) 0.4380(3) 0.0465(9) Uani d 1 . .
O O11B 0.4889(4) 0.31994(16) 0.4549(3) 0.0542(10) Uani d 1 . .
O O12B 0.6496(4) 0.37900(17) 0.5491(3) 0.0509(10) Uani d 1 . .
C C9B 1.1165(5) 0.37948(18) 0.3224(3) 0.0317(10) Uani d 1 . .
C C10B 0.9504(5) 0.37406(17) 0.3041(3) 0.0280(9) Uani d 1 . .
C C11B 0.8925(5) 0.37007(18) 0.2071(3) 0.0333(10) Uani d 1 . .
C C12B 0.7338(6) 0.3667(2) 0.1889(4) 0.0405(11) Uani d 1 . .
H H12B 0.695190 0.363737 0.124781 0.049 Uiso calc 1 . .
C C13B 0.6350(5) 0.36764(19) 0.2646(4) 0.0365(11) Uani d 1 . .
H H13B 0.529554 0.365968 0.251642 0.044 Uiso calc 1 . .
C C14B 0.6914(5) 0.37113(17) 0.3618(3) 0.0287(9) Uani d 1 . .
C C15B 0.8480(5) 0.37456(16) 0.3811(3) 0.0269(9) Uani d 1 . .
H H15B 0.885372 0.377214 0.445531 0.032 Uiso calc 1 . .
O O1W 0.6140(4) 0.48175(16) 0.6162(2) 0.0449(9) Uani d 1 . .
H H1WA 0.605842 0.503025 0.569001 0.067 Uiso d 1 . .
H H1WB 0.613001 0.452409 0.588798 0.067 Uiso d 1 . .
O O2W 0.2476(4) 0.48039(15) 1.0649(3) 0.0412(8) Uani d 1 . .
O O4W 0.6239(8) 0.2277(2) 1.1488(4) 0.100(2) Uani d 1 . .
H H2WA 0.161(5) 0.487(4) 1.082(7) 0.150 Uiso d 1 . .
H H2WB 0.270(12) 0.4502(13) 1.075(8) 0.150 Uiso d 1 . .

loop_
_atom_site_aniso_label
_atom_site_aniso_U_11
_atom_site_aniso_U_22
_atom_site_aniso_U_33
_atom_site_aniso_U_12
_atom_site_aniso_U_13
_atom_site_aniso_U_23
O6A 0.0336(17) 0.066(2) 0.0244(16) -0.0003(17) 0.0008(13) -0.0022(16)
N1A 0.0239(18) 0.041(2) 0.0279(19) 0.0016(16) -0.0058(14) -0.0027(17)
N3A 0.0270(18) 0.040(2) 0.0268(19) 0.0015(16) 0.0048(15) 0.0003(16)
N7A 0.0220(17) 0.045(2) 0.0296(19) 0.0007(16) 0.0021(14) 0.0066(17)
N9A 0.0300(19) 0.049(2) 0.0205(17) 0.0018(17) -0.0007(14) 0.0037(17)
C2A 0.026(2) 0.036(2) 0.036(2) 0.0014(18) 0.0062(18) -0.002(2)
C4A 0.028(2) 0.031(2) 0.0198(19) 0.0007(17) 0.0007(16) 0.0010(17)
C5A 0.0191(18) 0.036(2) 0.023(2) 0.0006(17) 0.0023(15) 0.0005(18)
C6A 0.030(2) 0.034(2) 0.023(2) -0.0007(18) 0.0008(16) 0.0000(18)
C8A 0.025(2) 0.047(3) 0.034(2) -0.003(2) 0.0002(18) 0.007(2)
N1B 0.034(2) 0.046(3) 0.106(5) 0.002(2) 0.006(3) -0.012(3)
C2B 0.046(3) 0.044(3) 0.086(5) 0.003(3) 0.017(3) -0.002(3)
N3B 0.037(2) 0.043(2) 0.052(3) 0.0017(19) -0.008(2) 0.003(2)
C4B 0.038(2) 0.029(2) 0.032(2) 0.0005(19) 0.0027(19) 0.0034(19)
O6B 0.058(7) 0.077(7) 0.026(4) -0.009(7) -0.003(5) -0.003(4)
C5C 0.023(6) 0.030(5) 0.051(7) 0.004(4) -0.005(5) -0.003(4)
C6B 0.052(8) 0.034(5) 0.020(5) -0.003(5) -0.004(4) -0.001(4)
O6C 0.061(8) 0.081(7) 0.044(6) -0.014(8) -0.012(6) 0.009(5)
C5B 0.040(8) 0.031(5) 0.048(7) -0.006(5) 0.001(5) -0.001(5)
C6C 0.094(12) 0.032(5) 0.018(5) -0.013(6) 0.020(5) 0.004(4)
N7B 0.041(3) 0.047(3) 0.115(5) -0.003(2) -0.009(3) 0.002(3)
C8B 0.035(3) 0.044(3) 0.089(5) 0.005(2) -0.015(3) -0.004(3)
N9B 0.047(3) 0.044(3) 0.053(3) -0.004(2) 0.011(2) -0.008(2)
O3WA 0.054(12) 0.070(6) 0.065(7) -0.018(5) 0.002(9) 0.012(5)
O3WB 0.039(13) 0.056(6) 0.032(6) 0.001(6) -0.005(5) -0.005(5)
S1A 0.0190(5) 0.0406(6) 0.0304(5) 0.0041(4) 0.0014(4) 0.0024(5)
O7A 0.0204(15) 0.082(3) 0.0395(19) 0.0058(18) 0.0025(14) 0.0025(19)
O8A 0.0254(16) 0.081(3) 0.040(2) 0.0042(17) -0.0062(14) 0.0015(19)
O9A 0.0374(19) 0.064(2) 0.0339(18) 0.0009(19) -0.0081(15) 0.0020(18)
O10A 0.0233(15) 0.048(2) 0.045(2) -0.0038(14) -0.0008(14) 0.0051(16)
O11A 0.0363(19) 0.045(2) 0.058(2) 0.0119(16) -0.0007(17) 0.0030(18)
O12A 0.0297(17) 0.066(2) 0.0331(18) 0.0037(17) 0.0043(14) 0.0005(17)
C9A 0.024(2) 0.036(2) 0.033(2) -0.0022(18) -0.0001(17) 0.0048(19)
C10A 0.0214(19) 0.029(2) 0.038(2) 0.0005(17) 0.0022(17) 0.0051(19)
C11A 0.032(2) 0.031(2) 0.033(2) 0.0002(19) -0.0038(18) 0.0015(19)
C12A 0.036(2) 0.048(3) 0.031(2) 0.001(2) 0.0036(19) -0.001(2)
C13A 0.024(2) 0.044(3) 0.038(2) 0.005(2) 0.0063(18) -0.004(2)
C14A 0.024(2) 0.031(2) 0.035(2) 0.0021(17) -0.0004(17) -0.0004(19)
C15A 0.024(2) 0.032(2) 0.031(2) 0.0006(17) 0.0008(16) -0.0007(18)
S1B 0.0199(5) 0.0449(7) 0.0374(6) 0.0012(5) -0.0017(4) 0.0018(5)
O7B 0.0216(15) 0.080(3) 0.0314(17) -0.0009(17) -0.0012(13) 0.0034(18)
O8B 0.0331(18) 0.080(3) 0.0366(19) -0.0020(18) 0.0085(15) -0.0028(19)
O9B 0.048(2) 0.069(3) 0.0303(18) 0.000(2) 0.0063(15) -0.0004(18)
O10B 0.0261(17) 0.053(2) 0.060(2) 0.0086(16) -0.0035(16) -0.0015(19)
O11B 0.041(2) 0.052(2) 0.070(3) -0.0094(18) 0.0085(19) 0.003(2)
O12B 0.0287(17) 0.088(3) 0.0354(19) 0.0048(19) -0.0048(14) -0.003(2)
C9B 0.029(2) 0.036(2) 0.030(2) 0.0049(19) 0.0029(18) 0.0043(19)
C10B 0.025(2) 0.029(2) 0.030(2) 0.0021(17) -0.0024(16) 0.0034(18)
C11B 0.038(2) 0.035(2) 0.027(2) 0.000(2) 0.0025(18) 0.0020(19)
C12B 0.039(3) 0.050(3) 0.032(2) -0.002(2) -0.007(2) -0.006(2)
C13B 0.027(2) 0.041(3) 0.041(3) -0.003(2) -0.0124(19) -0.002(2)
C14B 0.025(2) 0.031(2) 0.030(2) -0.0007(17) -0.0004(16) 0.0033(19)
C15B 0.0243(19) 0.029(2) 0.027(2) 0.0013(17) -0.0014(16) -0.0012(18)
O1W 0.0373(19) 0.064(2) 0.0336(18) -0.0042(19) 0.0112(16) 0.0006(17)
O2W 0.0378(19) 0.057(2) 0.0288(17) 0.0041(17) 0.0081(14) 0.0002(17)
O4W 0.165(6) 0.065(3) 0.067(3) 0.006(4) -0.048(4) -0.014(3)

loop_
_atom_type_symbol
_atom_type_description
_atom_type_scat_dispersion_real
_atom_type_scat_dispersion_imag
_atom_type_scat_source
C C 0.0033 0.0016 'International Tables Vol C Tables 4.2.6.8 and 6.1.1.4'
H H 0.0000 0.0000 'International Tables Vol C Tables 4.2.6.8 and 6.1.1.4'
N N 0.0061 0.0033 'International Tables Vol C Tables 4.2.6.8 and 6.1.1.4'
O O 0.0106 0.0060 'International Tables Vol C Tables 4.2.6.8 and 6.1.1.4'
S S 0.1246 0.1234 'International Tables Vol C Tables 4.2.6.8 and 6.1.1.4'

loop_
_geom_angle_atom_site_label_1
_geom_angle_atom_site_label_2
_geom_angle_atom_site_label_3
_geom_angle_site_symmetry_1
_geom_angle_site_symmetry_3
_geom_angle
_geom_angle_publ_flag
C2A N1A C6A . . 125.2(4) ?
C2A N1A H1A . . 117.4 ?
C6A N1A H1A . . 117.4 ?
C2A N3A C4A . . 112.2(4) ?
C8A N7A C5A . . 107.1(4) ?
C8A N7A H7A . . 126.4 ?
C5A N7A H7A . . 126.4 ?
C8A N9A C4A . . 107.7(4) ?
C8A N9A H9A . . 126.1 ?
C4A N9A H9A . . 126.1 ?
N3A C2A N1A . . 125.4(4) ?
N3A C2A H2A . . 117.3 ?
N1A C2A H2A . . 117.3 ?
C5A C4A N3A . . 126.3(4) ?
C5A C4A N9A . . 107.5(4) ?
N3A C4A N9A . . 126.2(4) ?
C4A C5A N7A . . 107.5(4) ?
C4A C5A C6A . . 121.5(4) ?
N7A C5A C6A . . 131.0(4) ?
O6A C6A N1A . . 121.4(4) ?
O6A C6A C5A . . 129.1(4) ?
N1A C6A C5A . . 109.5(4) ?
N7A C8A N9A . . 110.1(4) ?
N7A C8A H8A . . 125.0 ?
N9A C8A H8A . . 125.0 ?
C2B N1B C6B . . 137.0(7) ?
C2B N1B C5B . . 93.9(7) ?
C2B N1B H1C . . 111.5 ?
C6B N1B H1C . . 111.5 ?
C2B N1B H1B . . 133.1 ?
C5B N1B H1B . . 133.1 ?
N1B C2B N3B . . 121.5(6) ?
N1B C2B C5B . . 46.0(5) ?
N3B C2B C5B . . 75.5(5) ?
N1B C2B H2B . . 119.3 ?
N3B C2B H2B . . 119.3 ?
C5B C2B H2B . . 165.3 ?
C2B N3B C4B . . 107.9(5) ?
N9B C4B N3B . . 126.2(5) ?
N9B C4B C5B . . 133.4(8) ?
N3B C4B C5B . . 100.4(7) ?
N9B C4B C5C . . 99.5(7) ?
N3B C4B C5C . . 134.3(7) ?
C4B C5C N7B . . 117.1(10) ?
C4B C5C C6B . . 117.7(10) ?
N7B C5C C6B . . 125.2(10) ?
C4B C5C C8B . . 76.2(6) ?
N7B C5C C8B . . 40.9(5) ?
C6B C5C C8B . . 166.0(9) ?
O6B C6B N1B . . 136.7(11) ?
O6B C6B C5C . . 121.8(11) ?
N1B C6B C5C . . 101.5(8) ?
C4B C5B C6C . . 120.4(12) ?
C4B C5B N1B . . 116.4(10) ?
C6C C5B N1B . . 123.2(10) ?
C4B C5B C2B . . 76.3(7) ?
C6C C5B C2B . . 163.3(10) ?
N1B C5B C2B . . 40.1(5) ?
O6C C6C C5B . . 126.6(13) ?
O6C C6C N7B . . 132.2(13) ?
C5B C6C N7B . . 101.2(8) ?
C8B N7B C5C . . 94.1(7) ?
C8B N7B C6C . . 135.6(7) ?
C8B N7B H7B . . 133.0 ?
C5C N7B H7B . . 133.0 ?
C8B N7B H7C . . 112.2 ?
C6C N7B H7C . . 112.2 ?
N9B C8B N7B . . 119.8(6) ?
N9B C8B C5C . . 74.8(5) ?
N7B C8B C5C . . 45.0(4) ?
N9B C8B H8B . . 120.1 ?
N7B C8B H8B . . 120.1 ?
C5C C8B H8B . . 165.1 ?
C8B N9B C4B . . 109.5(5) ?
C8B N9B H9B . . 125.2 ?
C4B N9B H9B . . 125.2 ?
O11A S1A O12A . . 112.6(2) ?
O11A S1A O10A . . 113.0(2) ?
O12A S1A O10A . . 111.8(2) ?
O11A S1A C14A . . 106.4(2) ?
O12A S1A C14A . . 106.0(2) ?
O10A S1A C14A . . 106.4(2) ?
C9A O7A H7D . . 109.5 ?
C11A O9A H9D . . 109.5 ?
O8A C9A O7A . . 122.1(4) ?
O8A C9A C10A . . 123.6(4) ?
O7A C9A C10A . . 114.2(4) ?
C15A C10A C11A . . 119.5(4) ?
C15A C10A C9A . . 121.1(4) ?
C11A C10A C9A . . 119.4(4) ?
O9A C11A C12A . . 116.8(4) ?
O9A C11A C10A . . 123.8(4) ?
C12A C11A C10A . . 119.4(4) ?
C13A C12A C11A . . 120.5(4) ?
C13A C12A H12A . . 119.8 ?
C11A C12A H12A . . 119.8 ?
C12A C13A C14A . . 120.2(4) ?
C12A C13A H13A . . 119.9 ?
C14A C13A H13A . . 119.9 ?
C15A C14A C13A . . 119.7(4) ?
C15A C14A S1A . . 121.3(3) ?
C13A C14A S1A . . 119.0(3) ?
C14A C15A C10A . . 120.7(4) ?
C14A C15A H15A . . 119.6 ?
C10A C15A H15A . . 119.6 ?
O11B S1B O12B . . 112.8(3) ?
O11B S1B O10B . . 112.5(2) ?
O12B S1B O10B . . 111.5(2) ?
O11B S1B C14B . . 106.2(2) ?
O12B S1B C14B . . 107.3(2) ?
O10B S1B C14B . . 106.1(2) ?
C9B O7B H7E . . 109.5 ?
C11B O9B H9E . . 109.5 ?
O8B C9B O7B . . 122.7(4) ?
O8B C9B C10B . . 122.9(4) ?
O7B C9B C10B . . 114.4(4) ?
C15B C10B C11B . . 119.4(4) ?
C15B C10B C9B . . 121.3(4) ?
C11B C10B C9B . . 119.3(4) ?
O9B C11B C12B . . 117.6(4) ?
O9B C11B C10B . . 122.8(4) ?
C12B C11B C10B . . 119.6(4) ?
C13B C12B C11B . . 120.5(4) ?
C13B C12B H12B . . 119.8 ?
C11B C12B H12B . . 119.8 ?
C12B C13B C14B . . 120.5(4) ?
C12B C13B H13B . . 119.8 ?
C14B C13B H13B . . 119.8 ?
C15B C14B C13B . . 119.8(4) ?
C15B C14B S1B . . 120.8(3) ?
C13B C14B S1B . . 119.4(3) ?
C14B C15B C10B . . 120.2(4) ?
C14B C15B H15B . . 119.9 ?
C10B C15B H15B . . 119.9 ?
H1WA O1W H1WB . . 104.5 ?
H2WA O2W H2WB . . 112(10) ?

loop_
_geom_bond_atom_site_label_1
_geom_bond_atom_site_label_2
_geom_bond_site_symmetry_2
_geom_bond_distance
_geom_bond_publ_flag
O6A C6A . 1.228(5) ?
N1A C2A . 1.346(6) ?
N1A C6A . 1.395(5) ?
N1A H1A . 0.8600 ?
N3A C2A . 1.293(6) ?
N3A C4A . 1.362(5) ?
N7A C8A . 1.330(6) ?
N7A C5A . 1.384(5) ?
N7A H7A . 0.8600 ?
N9A C8A . 1.334(6) ?
N9A C4A . 1.370(5) ?
N9A H9A . 0.8600 ?
C2A H2A . 0.9300 ?
C4A C5A . 1.354(6) ?
C5A C6A . 1.415(6) ?
C8A H8A . 0.9300 ?
N1B C2B . 1.300(9) ?
N1B C6B . 1.452(12) ?
N1B C5B . 1.452(15) ?
N1B H1C . 0.8600 ?
N1B H1B . 0.8600 ?
C2B N3B . 1.301(7) ?
C2B C5B . 2.013(16) ?
C2B H2B . 0.9300 ?
N3B C4B . 1.361(6) ?
C4B N9B . 1.339(6) ?
C4B C5B . 1.378(12) ?
C4B C5C . 1.396(12) ?
O6B C6B . 1.222(15) ?
C5C N7B . 1.425(13) ?
C5C C6B . 1.458(18) ?
C5C C8B . 2.009(15) ?
O6C C6C . 1.227(16) ?
C5B C6C . 1.41(2) ?
C6C N7B . 1.476(14) ?
N7B C8B . 1.319(9) ?
N7B H7B . 0.8600 ?
N7B H7C . 0.8600 ?
C8B N9B . 1.301(7) ?
C8B H8B . 0.9300 ?
N9B H9B . 0.8600 ?
S1A O11A . 1.439(4) ?
S1A O12A . 1.453(3) ?
S1A O10A . 1.466(3) ?
S1A C14A . 1.772(4) ?
O7A C9A . 1.318(6) ?
O7A H7D . 0.8200 ?
O8A C9A . 1.216(5) ?
O9A C11A . 1.350(5) ?
O9A H9D . 0.8200 ?
C9A C10A . 1.479(6) ?
C10A C15A . 1.389(6) ?
C10A C11A . 1.402(6) ?
C11A C12A . 1.395(6) ?
C12A C13A . 1.378(7) ?
C12A H12A . 0.9300 ?
C13A C14A . 1.394(6) ?
C13A H13A . 0.9300 ?
C14A C15A . 1.382(6) ?
C15A H15A . 0.9300 ?
S1B O11B . 1.447(4) ?
S1B O12B . 1.456(4) ?
S1B O10B . 1.460(4) ?
S1B C14B . 1.767(4) ?
O7B C9B . 1.310(5) ?
O7B H7E . 0.8200 ?
O8B C9B . 1.227(5) ?
O9B C11B . 1.342(6) ?
O9B H9E . 0.8200 ?
C9B C10B . 1.466(6) ?
C10B C15B . 1.401(6) ?
C10B C11B . 1.405(6) ?
C11B C12B . 1.399(7) ?
C12B C13B . 1.366(7) ?
C12B H12B . 0.9300 ?
C13B C14B . 1.401(6) ?
C13B H13B . 0.9300 ?
C14B C15B . 1.383(6) ?
C15B H15B . 0.9300 ?
O1W H1WA . 0.8501 ?
O1W H1WB . 0.8493 ?
O2W H2WA . 0.821(10) ?
O2W H2WB . 0.820(10) ?

loop_
_geom_hbond_atom_site_label_D
_geom_hbond_atom_site_label_H
_geom_hbond_atom_site_label_A
_geom_hbond_site_symmetry_A
_geom_hbond_distance_DH
_geom_hbond_distance_HA
_geom_hbond_distance_DA
_geom_hbond_angle_DHA
N7B H7B O3WA 1_655 0.86 2.26 3.08 158
O7A H7D O10A 1_455 0.82 1.86 2.677 170
O7B H7E O10B 1_655 0.82 1.84 2.655 175
O9A H9D O12B 1_455 0.82 2.34 2.924 128
O9B H9E O12A 1_654 0.82 2.54 3.143 131
O1W H1WA O6A 3_666 0.85 2.31 2.801 117
O1W H1WA O10B 3_666 0.85 2.28 2.917 132
N9B H9B O6B 4_565 0.86 2.42 3.044 130
N9B H9B O3WA 4_665 0.86 2.47 3.07 128
N1A H1A O6A 3_566 0.86 2.05 2.898 170
N1B H1C O4W . 0.86 2.22 2.890 135
N1B H1C O11A . 0.86 2.45 2.998 122
O1W H1WB O12B . 0.85 2.01 2.844 169
O2W H2WA N3A . 0.83 2.07 2.849 157
O2W H2WB O12A . 0.82 2.03 2.815 160
N7A H7A O1W . 0.86 1.77 2.615 168
N9A H9A O2W . 0.86 1.89 2.697 157
C2A H2A O1W 1_455 0.93 2.43 3.149 134
C2B H2B O11A . 0.93 2.46 2.974 114
C8A H8A O2W 3_667 0.93 2.40 3.310 167
C15B H15B O9A . 0.93 2.59 3.510 172

loop_
_geom_torsion_atom_site_label_1
_geom_torsion_atom_site_label_2
_geom_torsion_atom_site_label_3
_geom_torsion_atom_site_label_4
_geom_torsion_site_symmetry_1
_geom_torsion_site_symmetry_2
_geom_torsion_site_symmetry_3
_geom_torsion_site_symmetry_4
_geom_torsion
_geom_torsion_publ_flag
C4A N3A C2A N1A . . . . 0.3(7) ?
C6A N1A C2A N3A . . . . -0.5(8) ?
C2A N3A C4A C5A . . . . 0.0(7) ?
C2A N3A C4A N9A . . . . -179.1(4) ?
C8A N9A C4A C5A . . . . -0.4(5) ?
C8A N9A C4A N3A . . . . 179.0(4) ?
N3A C4A C5A N7A . . . . -179.2(4) ?
N9A C4A C5A N7A . . . . 0.1(5) ?
N3A C4A C5A C6A . . . . -0.1(7) ?
N9A C4A C5A C6A . . . . 179.2(4) ?
C8A N7A C5A C4A . . . . 0.2(5) ?
C8A N7A C5A C6A . . . . -178.8(5) ?
C2A N1A C6A O6A . . . . -179.1(5) ?
C2A N1A C6A C5A . . . . 0.4(6) ?
C4A C5A C6A O6A . . . . 179.4(5) ?
N7A C5A C6A O6A . . . . -1.7(9) ?
C4A C5A C6A N1A . . . . -0.1(6) ?
N7A C5A C6A N1A . . . . 178.7(4) ?
C5A N7A C8A N9A . . . . -0.4(6) ?
C4A N9A C8A N7A . . . . 0.5(6) ?
C6B N1B C2B N3B . . . . 0.6(12) ?
C5B N1B C2B N3B . . . . -0.6(8) ?
N1B C2B N3B C4B . . . . 0.6(8) ?
C5B C2B N3B C4B . . . . 0.2(5) ?
C2B N3B C4B N9B . . . . 179.7(5) ?
C2B N3B C4B C5B . . . . -0.2(7) ?
C2B N3B C4B C5C . . . . -2.7(10) ?
N9B C4B C5C N7B . . . . -0.4(9) ?
N3B C4B C5C N7B . . . . -178.3(6) ?
N9B C4B C5C C6B . . . . -178.6(8) ?
N3B C4B C5C C6B . . . . 3.4(13) ?
N9B C4B C5C C8B . . . . -0.3(4) ?
N3B C4B C5C C8B . . . . -178.3(6) ?
C2B N1B C6B O6B . . . . -177.8(13) ?
C2B N1B C6B C5C . . . . -0.1(12) ?
C4B C5C C6B O6B . . . . 176.7(11) ?
N7B C5C C6B O6B . . . . -1.4(17) ?
C8B C5C C6B O6B . . . . 4(4) ?
C4B C5C C6B N1B . . . . -1.5(11) ?
N7B C5C C6B N1B . . . . -179.6(8) ?
C8B C5C C6B N1B . . . . -174(3) ?
N9B C4B C5B C6C . . . . 1.7(14) ?
N3B C4B C5B C6C . . . . -178.4(9) ?
N9B C4B C5B N1B . . . . 179.9(6) ?
N3B C4B C5B N1B . . . . -0.1(9) ?
N9B C4B C5B C2B . . . . -179.8(6) ?
N3B C4B C5B C2B . . . . 0.1(4) ?
C2B N1B C5B C4B . . . . 0.4(9) ?
C2B N1B C5B C6C . . . . 178.6(9) ?
C4B C5B C6C O6C . . . . 179.4(12) ?
N1B C5B C6C O6C . . . . 1.2(19) ?
C2B C5B C6C O6C . . . . 4(4) ?
C4B C5B C6C N7B . . . . 0.0(12) ?
N1B C5B C6C N7B . . . . -178.2(8) ?
C2B C5B C6C N7B . . . . -175(3) ?
C4B C5C N7B C8B . . . . 0.1(9) ?
C6B C5C N7B C8B . . . . 178.1(9) ?
O6C C6C N7B C8B . . . . 178.6(13) ?
C5B C6C N7B C8B . . . . -2.0(12) ?
C5C N7B C8B N9B . . . . 0.3(8) ?
C6C N7B C8B N9B . . . . 2.6(12) ?
N7B C8B N9B C4B . . . . -0.6(8) ?
C5C C8B N9B C4B . . . . -0.4(5) ?
N3B C4B N9B C8B . . . . 178.7(5) ?
C5B C4B N9B C8B . . . . -1.3(10) ?
C5C C4B N9B C8B . . . . 0.5(7) ?
O8A C9A C10A C15A . . . . 179.1(5) ?
O7A C9A C10A C15A . . . . 1.1(6) ?
O8A C9A C10A C11A . . . . -0.3(7) ?
O7A C9A C10A C11A . . . . -178.2(4) ?
C15A C10A C11A O9A . . . . -180.0(4) ?
C9A C10A C11A O9A . . . . -0.6(7) ?
C15A C10A C11A C12A . . . . -1.3(7) ?
C9A C10A C11A C12A . . . . 178.1(4) ?
O9A C11A C12A C13A . . . . 179.2(5) ?
C10A C11A C12A C13A . . . . 0.4(7) ?
C11A C12A C13A C14A . . . . 0.6(8) ?
C12A C13A C14A C15A . . . . -0.8(7) ?
C12A C13A C14A S1A . . . . 178.7(4) ?
O11A S1A C14A C15A . . . . 116.8(4) ?
O12A S1A C14A C15A . . . . -3.4(5) ?
O10A S1A C14A C15A . . . . -122.5(4) ?
O11A S1A C14A C13A . . . . -62.7(4) ?
O12A S1A C14A C13A . . . . 177.2(4) ?
O10A S1A C14A C13A . . . . 58.0(4) ?
C13A C14A C15A C10A . . . . -0.1(7) ?
S1A C14A C15A C10A . . . . -179.6(3) ?
C11A C10A C15A C14A . . . . 1.1(7) ?
C9A C10A C15A C14A . . . . -178.2(4) ?
O8B C9B C10B C15B . . . . 179.5(5) ?
O7B C9B C10B C15B . . . . -1.8(6) ?
O8B C9B C10B C11B . . . . -2.8(7) ?
O7B C9B C10B C11B . . . . 175.9(4) ?
C15B C10B C11B O9B . . . . 179.4(4) ?
C9B C10B C11B O9B . . . . 1.6(7) ?
C15B C10B C11B C12B . . . . 0.0(7) ?
C9B C10B C11B C12B . . . . -177.8(5) ?
O9B C11B C12B C13B . . . . -178.9(5) ?
C10B C11B C12B C13B . . . . 0.5(8) ?
C11B C12B C13B C14B . . . . -1.1(8) ?
C12B C13B C14B C15B . . . . 1.2(7) ?
C12B C13B C14B S1B . . . . -177.9(4) ?
O11B S1B C14B C15B . . . . -114.7(4) ?
O12B S1B C14B C15B . . . . 6.0(5) ?
O10B S1B C14B C15B . . . . 125.3(4) ?
O11B S1B C14B C13B . . . . 64.3(4) ?
O12B S1B C14B C13B . . . . -174.9(4) ?
O10B S1B C14B C13B . . . . -55.6(4) ?
C13B C14B C15B C10B . . . . -0.6(7) ?
S1B C14B C15B C10B . . . . 178.4(3) ?
C11B C10B C15B C14B . . . . 0.0(7) ?
C9B C10B C15B C14B . . . . 177.8(4) ?

_cod_database_fobs_code 2244088
